data_4077650
loop_
_publ_author_name
'Ding, Li'
'Fabrizi de Biani, Fabrizia'
'Bolte, Michael'
'Zanello, Piero'
'Wagner, Matthias'

_publ_section_title
;
 Reactivity of Ferrocenylboranes:&#x00A0; Rearrangements versus Electron
 Transfer Reactions
;
_journal_issue 26
_journal_name_full Organometallics
_journal_page_first 5763
_journal_paper_doi 10.1021/om000727w
_journal_volume 19
_journal_year 2000
_chemical_formula_sum 'C36.5 H37 B2 Cl3 Fe2 N4 O2'
_chemical_formula_weight 803.37
_chemical_name_systematic ?
_space_group_IT_number 2
_symmetry_cell_setting triclinic
_symmetry_space_group_name_Hall '-P 1'
_symmetry_space_group_name_H-M 'P -1'
_atom_sites_solution_hydrogens geom
_atom_sites_solution_primary direct
_atom_sites_solution_secondary difmap
_audit_creation_method SHELXL-97
_cell_angle_alpha 94.09(1)
_cell_angle_beta 104.65(1)
_cell_angle_gamma 105.13(1)
_cell_formula_units_Z 2
_cell_length_a 9.017(1)
_cell_length_b 14.060(2)
_cell_length_c 15.639(2)
_cell_measurement_reflns_used 7092
_cell_measurement_temperature 173(2)
_cell_measurement_theta_max 25
_cell_measurement_theta_min 1
_cell_volume 1831.6(4)
_computing_cell_refinement 'Siemens SMART'
_computing_data_collection 'Siemens SMART'
_computing_data_reduction 'Siemens SAINT'
_computing_molecular_graphics 'XP (Siemens XTL-Plus)'
_computing_structure_refinement 'SHELXL-97 (Sheldrick, 1997)'
_computing_structure_solution 'SHELXS-97 (Sheldrick, 1990)'
_diffrn_ambient_temperature 173(2)
_diffrn_measured_fraction_theta_full 0.999
_diffrn_measured_fraction_theta_max 0.999
_diffrn_measurement_device_type 'Siemens CCD three-circle diffractometer'
_diffrn_measurement_method \w
_diffrn_radiation_monochromator graphite
_diffrn_radiation_source 'fine-focus sealed tube'
_diffrn_radiation_type MoK\a
_diffrn_radiation_wavelength 0.71073
_diffrn_reflns_av_R_equivalents 0.0826
_diffrn_reflns_av_sigmaI/netI 0.0768
_diffrn_reflns_limit_h_max 10
_diffrn_reflns_limit_h_min -10
_diffrn_reflns_limit_k_max 16
_diffrn_reflns_limit_k_min -16
_diffrn_reflns_limit_l_max 18
_diffrn_reflns_limit_l_min -18
_diffrn_reflns_number 27652
_diffrn_reflns_theta_full 25.35
_diffrn_reflns_theta_max 25.35
_diffrn_reflns_theta_min 1.88
_diffrn_standards_decay_% 0
_diffrn_standards_interval_time 1200
_diffrn_standards_number 207
_exptl_absorpt_coefficient_mu 1.050
_exptl_absorpt_correction_T_max 0.9494
_exptl_absorpt_correction_T_min 0.6788
_exptl_absorpt_correction_type empirical
_exptl_absorpt_process_details 'SADABS (Sheldrick, 1996)'
_exptl_crystal_colour brown-yellow
_exptl_crystal_density_diffrn 1.457
_exptl_crystal_density_method 'not measured'
_exptl_crystal_description plate
_exptl_crystal_F_000 826
_exptl_crystal_size_max 0.40
_exptl_crystal_size_mid 0.15
_exptl_crystal_size_min 0.05
_refine_diff_density_max 2.510
_refine_diff_density_min -1.065
_refine_diff_density_rms 0.127
_refine_ls_extinction_method none
_refine_ls_goodness_of_fit_ref 1.041
_refine_ls_hydrogen_treatment mixed
_refine_ls_matrix_type full
_refine_ls_number_parameters 461
_refine_ls_number_reflns 6697
_refine_ls_number_restraints 9
_refine_ls_restrained_S_all 1.044
_refine_ls_R_factor_all 0.1165
_refine_ls_R_factor_gt 0.0672
_refine_ls_shift/su_max 0.000
_refine_ls_shift/su_mean 0.000
_refine_ls_structure_factor_coef Fsqd
_refine_ls_weighting_details 'calc w=1/[\s^2^(Fo^2^)+(0.1124P)^2^+5.1395P] where P=(Fo^2^+2Fc^2^)/3'
_refine_ls_weighting_scheme calc
_refine_ls_wR_factor_gt 0.1825
_refine_ls_wR_factor_ref 0.2142
_reflns_number_gt 4380
_reflns_number_total 6697
_reflns_threshold_expression I>2sigma(I)
_cod_data_source_file om000727w.cif
_cod_data_source_block 3a(wa5)
_cod_depositor_comments
;
The following automatic conversions were performed:
'_atom_site_symetry_multiplicity' tag replaced with
'_atom_site_symmetry_multiplicity'.

Automatic conversion script
Id: cif_correct_tags 1440 2010-10-19 06:21:57Z saulius 

The following automatic conversions were performed:

'_symmetry_cell_setting' value 'Triclinic' changed to 'triclinic'
according to /home/saulius/struct/CIF-dictionaries/cif_core.dic
dictionary named 'cif_core.dic' version 2.4.2 from
2011-04-26.

'_exptl_absorpt_correction_type' value 'Empirical'
changed to 'empirical' according to
/home/saulius/struct/CIF-dictionaries/cif_core.dic dictionary named
'cif_core.dic' version 2.4.2 from 2011-04-26.

Automatic conversion script
Id: cif_fix_values 1715 2011-07-08 13:25:40Z adriana 
;
_cod_original_sg_symbol_H-M P-1
_cod_original_formula_sum 'C36.50 H37 B2 Cl3 Fe2 N4 O2'
_cod_database_code 4077650

loop_
_symmetry_equiv_pos_as_xyz
'x, y, z'
'-x, -y, -z'

loop_
_atom_site_label
_atom_site_type_symbol
_atom_site_fract_x
_atom_site_fract_y
_atom_site_fract_z
_atom_site_U_iso_or_equiv
_atom_site_adp_type
_atom_site_occupancy
_atom_site_symmetry_multiplicity
_atom_site_calc_flag
_atom_site_refinement_flags
B1 B 0.6318(9) 0.8735(5) 0.7565(5) 0.0266(16) Uani 1 1 d .
C1 C 0.6847(8) 0.9867(5) 0.7413(5) 0.0377(17) Uani 1 1 d .
H1A H 0.8018 1.0120 0.7596 0.057 Uiso 1 1 calc R
H1B H 0.6411 1.0266 0.7769 0.057 Uiso 1 1 calc R
H1C H 0.6437 0.9913 0.6778 0.057 Uiso 1 1 calc R
O1 O 0.7180(5) 0.8159(3) 0.7106(3) 0.0265(10) Uani 1 1 d .
B2 B 0.4896(8) 0.3496(5) 0.6923(5) 0.0223(15) Uani 1 1 d .
C2 C 0.4789(8) 0.2386(4) 0.7107(4) 0.0300(15) Uani 1 1 d .
H2A H 0.5872 0.2321 0.7325 0.045 Uiso 1 1 calc R
H2B H 0.4215 0.1925 0.6552 0.045 Uiso 1 1 calc R
H2C H 0.4215 0.2229 0.7558 0.045 Uiso 1 1 calc R
O2 O 0.6031(5) 0.4232(3) 0.7718(3) 0.0205(9) Uani 1 1 d .
C11 C 0.7050(6) 0.7201(4) 0.7277(4) 0.0208(13) Uani 1 1 d .
C12 C 0.6995(7) 0.6948(4) 0.8127(4) 0.0202(12) Uani 1 1 d .
C13 C 0.6611(7) 0.5961(4) 0.8289(4) 0.0209(12) Uani 1 1 d .
C14 C 0.6439(6) 0.5206(4) 0.7591(4) 0.0204(12) Uani 1 1 d .
C15 C 0.6674(6) 0.5479(4) 0.6775(4) 0.0180(12) Uani 1 1 d .
C16 C 0.6948(7) 0.6465(4) 0.6613(4) 0.0200(12) Uani 1 1 d .
H16 H 0.7063 0.6628 0.6050 0.024 Uiso 1 1 calc R
C17 C 0.6220(8) 0.5626(5) 0.9128(4) 0.0314(15) Uani 1 1 d .
H17A H 0.7193 0.5577 0.9554 0.047 Uiso 1 1 calc R
H17B H 0.5414 0.4973 0.8974 0.047 Uiso 1 1 calc R
H17C H 0.5802 0.6111 0.9399 0.047 Uiso 1 1 calc R
N21 N 0.7309(6) 0.7756(4) 0.8827(3) 0.0242(11) Uani 1 1 d .
N22 N 0.7058(6) 0.8640(4) 0.8601(3) 0.0253(11) Uani 1 1 d .
C23 C 0.7596(8) 0.9277(5) 0.9359(5) 0.0346(16) Uani 1 1 d .
H23 H 0.7563 0.9948 0.9403 0.041 Uiso 1 1 calc R
C24 C 0.8218(8) 0.8828(5) 1.0084(5) 0.0364(16) Uani 1 1 d .
H24 H 0.8666 0.9120 1.0694 0.044 Uiso 1 1 calc R
C25 C 0.8034(8) 0.7867(5) 0.9717(4) 0.0299(15) Uani 1 1 d .
H25 H 0.8359 0.7369 1.0033 0.036 Uiso 1 1 calc R
N31 N 0.6530(6) 0.4699(4) 0.6089(3) 0.0203(11) Uani 1 1 d .
N32 N 0.5808(6) 0.3740(3) 0.6145(3) 0.0207(11) Uani 1 1 d .
C33 C 0.5869(7) 0.3178(5) 0.5427(4) 0.0279(14) Uani 1 1 d .
H33 H 0.5462 0.2473 0.5296 0.034 Uiso 1 1 calc R
C34 C 0.6622(8) 0.3790(5) 0.4905(4) 0.0289(15) Uani 1 1 d .
H34 H 0.6802 0.3585 0.4357 0.035 Uiso 1 1 calc R
C35 C 0.7055(7) 0.4755(5) 0.5341(4) 0.0241(13) Uani 1 1 d .
H35 H 0.7608 0.5341 0.5158 0.029 Uiso 1 1 calc R
Fe1 Fe 0.26606(10) 0.86340(6) 0.77158(6) 0.0231(3) Uani 1 1 d .
C41 C 0.4416(7) 0.8183(4) 0.7298(4) 0.0245(13) Uani 1 1 d .
C42 C 0.3520(8) 0.7419(4) 0.7703(5) 0.0298(15) Uani 1 1 d .
H42 H 0.3965 0.7142 0.8208 0.036 Uiso 1 1 calc R
C43 C 0.1858(8) 0.7152(5) 0.7219(5) 0.0380(17) Uani 1 1 d .
H43 H 0.1020 0.6673 0.7353 0.046 Uiso 1 1 calc R
C44 C 0.1675(8) 0.7719(5) 0.6511(5) 0.0400(18) Uani 1 1 d .
H44 H 0.0698 0.7690 0.6084 0.048 Uiso 1 1 calc R
C45 C 0.3242(8) 0.8350(5) 0.6553(4) 0.0326(15) Uani 1 1 d .
H45 H 0.3466 0.8806 0.6151 0.039 Uiso 1 1 calc R
C51 C 0.3699(9) 0.9982(6) 0.8532(6) 0.046(2) Uani 1 1 d .
H51 H 0.4780 1.0379 0.8662 0.055 Uiso 1 1 calc R
C52 C 0.3105(12) 0.9242(6) 0.9017(5) 0.054(2) Uani 1 1 d .
H52 H 0.3712 0.9043 0.9526 0.065 Uiso 1 1 calc R
C53 C 0.1435(11) 0.8844(5) 0.8611(6) 0.052(2) Uani 1 1 d .
H53 H 0.0723 0.8332 0.8801 0.062 Uiso 1 1 calc R
C54 C 0.1011(8) 0.9352(5) 0.7862(5) 0.0396(18) Uani 1 1 d .
H54 H -0.0031 0.9244 0.7470 0.048 Uiso 1 1 calc R
C55 C 0.2409(9) 1.0033(5) 0.7817(5) 0.0367(17) Uani 1 1 d .
H55 H 0.2486 1.0464 0.7379 0.044 Uiso 1 1 calc R
Fe2 Fe 0.12891(10) 0.35203(7) 0.71059(6) 0.0248(3) Uani 1 1 d .
C61 C 0.3198(7) 0.3743(4) 0.6552(4) 0.0219(13) Uani 1 1 d .
C62 C 0.1764(8) 0.3038(5) 0.5962(4) 0.0318(15) Uani 1 1 d .
H62 H 0.1678 0.2372 0.5745 0.038 Uiso 1 1 calc R
C63 C 0.0501(8) 0.3493(5) 0.5754(4) 0.0342(16) Uani 1 1 d .
H63 H -0.0559 0.3184 0.5386 0.041 Uiso 1 1 calc R
C64 C 0.1109(7) 0.4484(5) 0.6195(4) 0.0279(14) Uani 1 1 d .
H64 H 0.0528 0.4961 0.6172 0.034 Uiso 1 1 calc R
C65 C 0.2747(7) 0.4647(5) 0.6681(4) 0.0237(13) Uani 1 1 d .
H65 H 0.3433 0.5255 0.7035 0.028 Uiso 1 1 calc R
C71 C 0.2084(9) 0.3211(6) 0.8369(5) 0.0370(17) Uani 1 1 d .
H71 H 0.3152 0.3222 0.8659 0.044 Uiso 1 1 calc R
C72 C 0.0867(10) 0.2368(6) 0.7839(6) 0.051(2) Uani 1 1 d .
H72 H 0.0968 0.1720 0.7715 0.061 Uiso 1 1 calc R
C73 C -0.0558(9) 0.2682(7) 0.7524(6) 0.052(2) Uani 1 1 d .
H73 H -0.1563 0.2279 0.7148 0.062 Uiso 1 1 calc R
C74 C -0.0186(9) 0.3693(6) 0.7874(5) 0.044(2) Uani 1 1 d .
H74 H -0.0909 0.4086 0.7778 0.053 Uiso 1 1 calc R
C75 C 0.1449(10) 0.4033(6) 0.8396(5) 0.0434(19) Uani 1 1 d .
H75 H 0.2007 0.4687 0.8704 0.052 Uiso 1 1 calc R
C1L C 0.7783(10) 0.3246(7) 0.9462(6) 0.057(2) Uani 1 1 d .
H1LA H 0.8041 0.2719 0.9124 0.069 Uiso 1 1 calc R
H1LB H 0.7683 0.3774 0.9085 0.069 Uiso 1 1 calc R
Cl11 Cl 0.5938(3) 0.2737(2) 0.96909(15) 0.0643(6) Uani 1 1 d .
Cl12 Cl 0.9352(3) 0.37494(17) 1.04466(16) 0.0617(6) Uani 1 1 d .
C2L C 0.7763(7) 0.9662(13) 0.5196(12) 0.062(5) Uani 0.50 1 d PDU
H2LA H 0.7934 0.9119 0.5544 0.074 Uiso 0.50 1 calc PR
H2LB H 0.8017 0.9528 0.4628 0.074 Uiso 0.50 1 calc PR
Cl21 Cl 0.5761(5) 0.9589(3) 0.4945(3) 0.0773(15) Uani 0.50 1 d PD
Cl22 Cl 0.9035(5) 1.0687(4) 0.5743(3) 0.0794(15) Uani 0.50 1 d PD

loop_
_atom_site_aniso_label
_atom_site_aniso_U_11
_atom_site_aniso_U_22
_atom_site_aniso_U_33
_atom_site_aniso_U_23
_atom_site_aniso_U_13
_atom_site_aniso_U_12
B1 0.023(4) 0.030(4) 0.032(4) 0.012(3) 0.008(3) 0.013(3)
C1 0.028(4) 0.028(4) 0.057(5) 0.008(3) 0.016(3) 0.005(3)
O1 0.028(2) 0.023(2) 0.037(3) 0.0106(19) 0.019(2) 0.0115(19)
B2 0.022(4) 0.024(3) 0.025(4) 0.002(3) 0.013(3) 0.006(3)
C2 0.034(4) 0.027(3) 0.034(4) 0.005(3) 0.016(3) 0.011(3)
O2 0.020(2) 0.022(2) 0.019(2) 0.0034(17) 0.0046(17) 0.0059(17)
C11 0.011(3) 0.029(3) 0.024(3) 0.008(3) 0.007(2) 0.005(2)
C12 0.016(3) 0.026(3) 0.021(3) 0.000(2) 0.007(2) 0.010(2)
C13 0.014(3) 0.032(3) 0.015(3) 0.002(2) 0.000(2) 0.008(2)
C14 0.012(3) 0.025(3) 0.025(3) 0.007(3) 0.004(2) 0.007(2)
C15 0.012(3) 0.026(3) 0.017(3) 0.002(2) 0.003(2) 0.006(2)
C16 0.017(3) 0.027(3) 0.016(3) 0.004(2) 0.005(2) 0.007(2)
C17 0.040(4) 0.031(4) 0.023(3) 0.003(3) 0.013(3) 0.006(3)
N21 0.023(3) 0.027(3) 0.023(3) 0.000(2) 0.007(2) 0.009(2)
N22 0.023(3) 0.024(3) 0.032(3) 0.004(2) 0.009(2) 0.011(2)
C23 0.030(4) 0.025(3) 0.045(4) -0.009(3) 0.011(3) 0.006(3)
C24 0.034(4) 0.036(4) 0.035(4) -0.008(3) 0.010(3) 0.007(3)
C25 0.029(4) 0.037(4) 0.026(4) 0.003(3) 0.013(3) 0.009(3)
N31 0.019(3) 0.030(3) 0.015(3) 0.006(2) 0.007(2) 0.010(2)
N32 0.020(3) 0.023(3) 0.021(3) 0.003(2) 0.011(2) 0.005(2)
C33 0.030(4) 0.031(3) 0.028(4) 0.003(3) 0.011(3) 0.016(3)
C34 0.030(4) 0.044(4) 0.022(3) 0.006(3) 0.014(3) 0.019(3)
C35 0.024(3) 0.033(3) 0.016(3) 0.000(3) 0.008(3) 0.008(3)
Fe1 0.0200(5) 0.0228(5) 0.0253(5) -0.0037(4) 0.0051(4) 0.0073(4)
C41 0.026(3) 0.023(3) 0.028(3) 0.000(3) 0.012(3) 0.011(3)
C42 0.029(4) 0.022(3) 0.040(4) 0.001(3) 0.014(3) 0.007(3)
C43 0.033(4) 0.023(3) 0.057(5) -0.009(3) 0.021(4) 0.003(3)
C44 0.026(4) 0.051(4) 0.035(4) -0.021(3) 0.000(3) 0.012(3)
C45 0.029(4) 0.049(4) 0.024(4) 0.002(3) 0.009(3) 0.019(3)
C51 0.027(4) 0.039(4) 0.062(5) -0.028(4) 0.013(4) 0.001(3)
C52 0.082(7) 0.057(5) 0.028(4) -0.011(4) 0.005(4) 0.042(5)
C53 0.079(6) 0.031(4) 0.061(5) -0.003(4) 0.055(5) 0.011(4)
C54 0.023(4) 0.037(4) 0.052(5) -0.015(4) 0.006(3) 0.009(3)
C55 0.049(5) 0.026(3) 0.040(4) 0.000(3) 0.018(4) 0.013(3)
Fe2 0.0212(5) 0.0344(5) 0.0242(5) 0.0078(4) 0.0122(4) 0.0108(4)
C61 0.020(3) 0.032(3) 0.017(3) 0.003(3) 0.010(3) 0.009(3)
C62 0.025(3) 0.040(4) 0.030(4) -0.003(3) 0.011(3) 0.007(3)
C63 0.021(3) 0.057(5) 0.021(3) -0.005(3) 0.004(3) 0.011(3)
C64 0.026(3) 0.043(4) 0.023(3) 0.012(3) 0.011(3) 0.017(3)
C65 0.023(3) 0.029(3) 0.024(3) 0.007(3) 0.011(3) 0.011(3)
C71 0.038(4) 0.056(5) 0.031(4) 0.021(3) 0.020(3) 0.024(4)
C72 0.062(5) 0.057(5) 0.059(5) 0.036(4) 0.042(5) 0.030(4)
C73 0.033(4) 0.067(6) 0.067(6) 0.030(5) 0.032(4) 0.011(4)
C74 0.046(5) 0.076(6) 0.037(4) 0.027(4) 0.032(4) 0.037(4)
C75 0.054(5) 0.062(5) 0.028(4) 0.014(4) 0.023(4) 0.028(4)
C1L 0.054(5) 0.082(6) 0.055(5) 0.032(5) 0.028(4) 0.034(5)
Cl11 0.0523(13) 0.1007(18) 0.0526(13) 0.0316(12) 0.0234(11) 0.0302(12)
Cl12 0.0576(14) 0.0582(13) 0.0719(15) 0.0077(11) 0.0211(12) 0.0187(11)
C2L 0.076(6) 0.051(6) 0.058(6) -0.017(4) 0.014(5) 0.027(5)
Cl21 0.102(4) 0.058(3) 0.053(3) 0.010(2) 0.011(3) 0.001(3)
Cl22 0.071(3) 0.073(3) 0.086(4) 0.017(3) 0.038(3) -0.008(3)

loop_
_atom_type_symbol
_atom_type_description
_atom_type_scat_dispersion_real
_atom_type_scat_dispersion_imag
_atom_type_scat_source
C C 0.0033 0.0016 'International Tables Vol C Tables 4.2.6.8 and 6.1.1.4'
H H 0.0000 0.0000 'International Tables Vol C Tables 4.2.6.8 and 6.1.1.4'
B B 0.0013 0.0007 'International Tables Vol C Tables 4.2.6.8 and 6.1.1.4'
Cl Cl 0.1484 0.1585 'International Tables Vol C Tables 4.2.6.8 and 6.1.1.4'
Fe Fe 0.3463 0.8444 'International Tables Vol C Tables 4.2.6.8 and 6.1.1.4'
N N 0.0061 0.0033 'International Tables Vol C Tables 4.2.6.8 and 6.1.1.4'
O O 0.0106 0.0060 'International Tables Vol C Tables 4.2.6.8 and 6.1.1.4'

loop_
_geom_angle_atom_site_label_1
_geom_angle_atom_site_label_2
_geom_angle_atom_site_label_3
_geom_angle
_geom_angle_site_symmetry_3
O1 B1 C1 108.5(5) .
O1 B1 C41 111.6(5) .
C1 B1 C41 116.8(5) .
O1 B1 N22 101.3(5) .
C1 B1 N22 110.1(6) .
C41 B1 N22 107.5(5) .
C11 O1 B1 116.4(5) .
O2 B2 C2 110.5(5) .
O2 B2 C61 113.0(5) .
C2 B2 C61 116.3(5) .
O2 B2 N32 102.0(4) .
C2 B2 N32 109.1(5) .
C61 B2 N32 104.7(5) .
C14 O2 B2 116.3(4) .
O1 C11 C16 120.4(5) .
O1 C11 C12 120.8(5) .
C16 C11 C12 118.8(5) .
C13 C12 C11 122.4(5) .
C13 C12 N21 120.7(5) .
C11 C12 N21 116.9(5) .
C12 C13 C14 117.8(5) .
C12 C13 C17 124.9(5) .
C14 C13 C17 117.1(5) .
O2 C14 C15 121.5(5) .
O2 C14 C13 119.5(5) .
C15 C14 C13 119.0(5) .
C16 C15 C14 121.7(5) .
C16 C15 N31 120.5(5) .
C14 C15 N31 117.7(5) .
C11 C16 C15 119.6(5) .
C25 N21 N22 109.7(5) .
C25 N21 C12 130.8(5) .
N22 N21 C12 118.9(5) .
C23 N22 N21 106.1(5) .
C23 N22 B1 133.9(5) .
N21 N22 B1 119.9(5) .
N22 C23 C24 111.2(6) .
C25 C24 C23 104.7(6) .
N21 C25 C24 108.3(6) .
N32 N31 C35 110.6(5) .
N32 N31 C15 119.8(4) .
C35 N31 C15 129.6(5) .
C33 N32 N31 106.7(5) .
C33 N32 B2 133.3(5) .
N31 N32 B2 119.5(4) .
N32 C33 C34 109.6(6) .
C35 C34 C33 106.5(5) .
N31 C35 C34 106.6(5) .
C55 Fe1 C53 67.9(3) .
C55 Fe1 C43 152.6(3) .
C53 Fe1 C43 106.5(3) .
C55 Fe1 C52 68.0(3) .
C53 Fe1 C52 40.6(3) .
C43 Fe1 C52 126.2(3) .
C55 Fe1 C44 119.2(3) .
C53 Fe1 C44 124.7(3) .
C43 Fe1 C44 40.4(3) .
C52 Fe1 C44 162.6(4) .
C55 Fe1 C54 39.8(3) .
C53 Fe1 C54 41.1(3) .
C43 Fe1 C54 118.3(3) .
C52 Fe1 C54 68.5(3) .
C44 Fe1 C54 106.2(3) .
C55 Fe1 C42 165.4(3) .
C53 Fe1 C42 119.3(3) .
C43 Fe1 C42 41.0(3) .
C52 Fe1 C42 108.5(3) .
C44 Fe1 C42 68.5(3) .
C54 Fe1 C42 153.6(3) .
C55 Fe1 C51 40.5(3) .
C53 Fe1 C51 67.6(3) .
C43 Fe1 C51 164.3(3) .
C52 Fe1 C51 40.0(3) .
C44 Fe1 C51 155.0(4) .
C54 Fe1 C51 67.6(3) .
C42 Fe1 C51 127.9(3) .
C55 Fe1 C45 108.8(3) .
C53 Fe1 C45 163.1(3) .
C43 Fe1 C45 68.3(3) .
C52 Fe1 C45 155.3(3) .
C44 Fe1 C45 41.1(3) .
C54 Fe1 C45 125.8(3) .
C42 Fe1 C45 68.1(3) .
C51 Fe1 C45 121.5(3) .
C55 Fe1 C41 127.2(3) .
C53 Fe1 C41 154.3(3) .
C43 Fe1 C41 69.5(3) .
C52 Fe1 C41 120.2(3) .
C44 Fe1 C41 69.6(3) .
C54 Fe1 C41 163.4(3) .
C42 Fe1 C41 41.2(2) .
C51 Fe1 C41 109.0(3) .
C45 Fe1 C41 40.8(2) .
C45 C41 C42 105.2(6) .
C45 C41 B1 125.1(6) .
C42 C41 B1 129.7(6) .
C45 C41 Fe1 68.8(3) .
C42 C41 Fe1 68.4(3) .
B1 C41 Fe1 128.3(4) .
C43 C42 C41 109.1(6) .
C43 C42 Fe1 69.1(4) .
C41 C42 Fe1 70.4(3) .
C44 C43 C42 108.6(6) .
C44 C43 Fe1 70.2(4) .
C42 C43 Fe1 69.9(4) .
C43 C44 C45 107.4(6) .
C43 C44 Fe1 69.4(4) .
C45 C44 Fe1 69.7(4) .
C41 C45 C44 109.7(6) .
C41 C45 Fe1 70.5(3) .
C44 C45 Fe1 69.3(4) .
C52 C51 C55 108.2(7) .
C52 C51 Fe1 69.7(4) .
C55 C51 Fe1 69.1(4) .
C51 C52 C53 107.8(7) .
C51 C52 Fe1 70.3(4) .
C53 C52 Fe1 69.4(4) .
C52 C53 C54 107.8(7) .
C52 C53 Fe1 70.0(4) .
C54 C53 Fe1 69.8(4) .
C55 C54 C53 107.3(7) .
C55 C54 Fe1 69.6(4) .
C53 C54 Fe1 69.0(4) .
C54 C55 C51 108.9(7) .
C54 C55 Fe1 70.6(4) .
C51 C55 Fe1 70.4(4) .
C64 Fe2 C71 152.2(3) .
C64 Fe2 C65 41.0(2) .
C71 Fe2 C65 118.4(3) .
C64 Fe2 C63 40.4(3) .
C71 Fe2 C63 166.3(3) .
C65 Fe2 C63 68.5(3) .
C64 Fe2 C75 117.4(3) .
C71 Fe2 C75 40.6(3) .
C65 Fe2 C75 106.0(3) .
C63 Fe2 C75 152.0(3) .
C64 Fe2 C74 106.8(3) .
C71 Fe2 C74 68.1(3) .
C65 Fe2 C74 125.6(3) .
C63 Fe2 C74 118.9(3) .
C75 Fe2 C74 40.7(3) .
C64 Fe2 C62 68.0(3) .
C71 Fe2 C62 128.4(3) .
C65 Fe2 C62 68.1(3) .
C63 Fe2 C62 40.7(3) .
C75 Fe2 C62 164.6(3) .
C74 Fe2 C62 154.2(3) .
C64 Fe2 C73 126.1(3) .
C71 Fe2 C73 68.5(3) .
C65 Fe2 C73 163.1(3) .
C63 Fe2 C73 108.5(3) .
C75 Fe2 C73 68.5(4) .
C74 Fe2 C73 40.1(3) .
C62 Fe2 C73 121.3(3) .
C64 Fe2 C72 165.2(3) .
C71 Fe2 C72 40.5(3) .
C65 Fe2 C72 153.3(3) .
C63 Fe2 C72 128.6(3) .
C75 Fe2 C72 68.5(3) .
C74 Fe2 C72 68.1(3) .
C62 Fe2 C72 110.1(3) .
C73 Fe2 C72 41.2(3) .
C64 Fe2 C61 69.5(2) .
C71 Fe2 C61 107.1(3) .
C65 Fe2 C61 41.1(2) .
C63 Fe2 C61 69.6(2) .
C75 Fe2 C61 125.2(3) .
C74 Fe2 C61 163.2(3) .
C62 Fe2 C61 41.1(2) .
C73 Fe2 C61 155.0(3) .
C72 Fe2 C61 119.4(3) .
C65 C61 C62 104.5(5) .
C65 C61 B2 131.3(5) .
C62 C61 B2 124.2(5) .
C65 C61 Fe2 68.2(3) .
C62 C61 Fe2 68.5(3) .
B2 C61 Fe2 128.4(4) .
C63 C62 C61 110.0(6) .
C63 C62 Fe2 69.4(4) .
C61 C62 Fe2 70.4(3) .
C64 C63 C62 107.6(6) .
C64 C63 Fe2 69.6(4) .
C62 C63 Fe2 69.8(4) .
C63 C64 C65 108.4(5) .
C63 C64 Fe2 70.0(4) .
C65 C64 Fe2 69.7(3) .
C64 C65 C61 109.4(5) .
C64 C65 Fe2 69.4(3) .
C61 C65 Fe2 70.7(3) .
C72 C71 C75 109.0(7) .
C72 C71 Fe2 70.4(4) .
C75 C71 Fe2 69.9(4) .
C71 C72 C73 107.1(7) .
C71 C72 Fe2 69.1(4) .
C73 C72 Fe2 69.2(4) .
C74 C73 C72 107.6(8) .
C74 C73 Fe2 69.8(4) .
C72 C73 Fe2 69.6(4) .
C73 C74 C75 109.2(7) .
C73 C74 Fe2 70.2(4) .
C75 C74 Fe2 69.6(4) .
C71 C75 C74 107.1(7) .
C71 C75 Fe2 69.4(4) .
C74 C75 Fe2 69.6(4) .
Cl12 C1L Cl11 111.9(5) .
Cl22 C2L Cl21 117.8(8) .
C2L Cl21 Cl21 142.2(6) 2_676

loop_
_geom_bond_atom_site_label_1
_geom_bond_atom_site_label_2
_geom_bond_distance
_geom_bond_site_symmetry_2
B1 O1 1.518(8) .
B1 C1 1.592(9) .
B1 C41 1.617(9) .
B1 N22 1.618(9) .
O1 C11 1.373(7) .
B2 O2 1.511(8) .
B2 C2 1.589(9) .
B2 C61 1.631(9) .
B2 N32 1.641(8) .
O2 C14 1.364(7) .
C11 C16 1.380(8) .
C11 C12 1.410(8) .
C12 C13 1.397(8) .
C12 N21 1.438(7) .
C13 C14 1.416(8) .
C13 C17 1.518(8) .
C14 C15 1.409(8) .
C15 C16 1.396(8) .
C15 N31 1.435(7) .
N21 C25 1.357(8) .
N21 N22 1.375(7) .
N22 C23 1.332(8) .
C23 C24 1.401(10) .
C24 C25 1.381(9) .
N31 N32 1.356(7) .
N31 C35 1.367(7) .
N32 C33 1.347(7) .
C33 C34 1.394(9) .
C34 C35 1.384(9) .
Fe1 C55 2.038(6) .
Fe1 C53 2.040(7) .
Fe1 C43 2.041(6) .
Fe1 C52 2.048(7) .
Fe1 C44 2.051(7) .
Fe1 C54 2.051(7) .
Fe1 C42 2.052(6) .
Fe1 C51 2.055(7) .
Fe1 C45 2.056(6) .
Fe1 C41 2.080(6) .
C41 C45 1.441(9) .
C41 C42 1.454(9) .
C42 C43 1.432(10) .
C43 C44 1.412(11) .
C44 C45 1.441(10) .
C51 C52 1.404(12) .
C51 C55 1.417(11) .
C52 C53 1.417(12) .
C53 C54 1.437(11) .
C54 C55 1.391(10) .
Fe2 C64 2.041(6) .
Fe2 C71 2.043(7) .
Fe2 C65 2.045(6) .
Fe2 C63 2.047(7) .
Fe2 C75 2.050(7) .
Fe2 C74 2.051(6) .
Fe2 C62 2.052(6) .
Fe2 C73 2.056(7) .
Fe2 C72 2.061(7) .
Fe2 C61 2.079(6) .
C61 C65 1.449(8) .
C61 C62 1.450(9) .
C62 C63 1.426(9) .
C63 C64 1.410(9) .
C64 C65 1.429(8) .
C71 C72 1.420(11) .
C71 C75 1.421(10) .
C72 C73 1.448(11) .
C73 C74 1.406(11) .
C74 C75 1.427(11) .
C1L Cl12 1.758(9) .
C1L Cl11 1.768(8) .
C2L Cl22 1.609(14) .
C2L Cl21 1.7220(15) .
Cl21 Cl21 2.041(11) 2_676

loop_
_geom_torsion_atom_site_label_1
_geom_torsion_atom_site_label_2
_geom_torsion_atom_site_label_3
_geom_torsion_atom_site_label_4
_geom_torsion
_geom_torsion_site_symmetry_4
C1 B1 O1 C11 170.8(5) .
C41 B1 O1 C11 -59.1(7) .
N22 B1 O1 C11 55.0(6) .
C2 B2 O2 C14 169.3(5) .
C61 B2 O2 C14 -58.4(6) .
N32 B2 O2 C14 53.4(6) .
B1 O1 C11 C16 143.8(5) .
B1 O1 C11 C12 -35.4(7) .
O1 C11 C12 C13 169.6(5) .
C16 C11 C12 C13 -9.5(8) .
O1 C11 C12 N21 -8.6(8) .
C16 C11 C12 N21 172.3(5) .
C11 C12 C13 C14 6.8(8) .
N21 C12 C13 C14 -175.1(5) .
C11 C12 C13 C17 -167.7(6) .
N21 C12 C13 C17 10.4(9) .
B2 O2 C14 C15 -37.1(7) .
B2 O2 C14 C13 142.0(5) .
C12 C13 C14 O2 -178.6(5) .
C17 C13 C14 O2 -3.7(8) .
C12 C13 C14 C15 0.5(8) .
C17 C13 C14 C15 175.4(5) .
O2 C14 C15 C16 174.0(5) .
C13 C14 C15 C16 -5.1(8) .
O2 C14 C15 N31 -2.4(8) .
C13 C14 C15 N31 178.5(5) .
O1 C11 C16 C15 -174.4(5) .
C12 C11 C16 C15 4.8(8) .
C14 C15 C16 C11 2.4(8) .
N31 C15 C16 C11 178.7(5) .
C13 C12 N21 C25 35.4(9) .
C11 C12 N21 C25 -146.4(6) .
C13 C12 N21 N22 -154.5(5) .
C11 C12 N21 N22 23.8(7) .
C25 N21 N22 C23 -1.5(6) .
C12 N21 N22 C23 -173.6(5) .
C25 N21 N22 B1 175.8(5) .
C12 N21 N22 B1 3.7(7) .
O1 B1 N22 C23 136.5(7) .
C1 B1 N22 C23 21.8(9) .
C41 B1 N22 C23 -106.4(7) .
O1 B1 N22 N21 -40.0(7) .
C1 B1 N22 N21 -154.7(5) .
C41 B1 N22 N21 77.2(6) .
N21 N22 C23 C24 0.6(7) .
B1 N22 C23 C24 -176.1(6) .
N22 C23 C24 C25 0.4(8) .
N22 N21 C25 C24 1.8(7) .
C12 N21 C25 C24 172.7(6) .
C23 C24 C25 N21 -1.3(7) .
C16 C15 N31 N32 -160.3(5) .
C14 C15 N31 N32 16.1(7) .
C16 C15 N31 C35 21.0(8) .
C14 C15 N31 C35 -162.5(6) .
C35 N31 N32 C33 -0.1(6) .
C15 N31 N32 C33 -179.0(5) .
C35 N31 N32 B2 -172.9(5) .
C15 N31 N32 B2 8.2(7) .
O2 B2 N32 C33 149.2(6) .
C2 B2 N32 C33 32.3(9) .
C61 B2 N32 C33 -92.9(7) .
O2 B2 N32 N31 -40.3(6) .
C2 B2 N32 N31 -157.2(5) .
C61 B2 N32 N31 77.7(6) .
N31 N32 C33 C34 -0.7(7) .
B2 N32 C33 C34 170.7(6) .
N32 C33 C34 C35 1.2(7) .
N32 N31 C35 C34 0.9(6) .
C15 N31 C35 C34 179.6(5) .
C33 C34 C35 N31 -1.2(7) .
O1 B1 C41 C45 -90.1(7) .
C1 B1 C41 C45 35.5(9) .
N22 B1 C41 C45 159.7(5) .
O1 B1 C41 C42 87.8(8) .
C1 B1 C41 C42 -146.6(6) .
N22 B1 C41 C42 -22.4(8) .
O1 B1 C41 Fe1 -179.6(4) .
C1 B1 C41 Fe1 -53.9(8) .
N22 B1 C41 Fe1 70.3(6) .
C55 Fe1 C41 C45 -74.9(5) .
C53 Fe1 C41 C45 165.8(6) .
C43 Fe1 C41 C45 80.1(4) .
C52 Fe1 C41 C45 -159.1(4) .
C44 Fe1 C41 C45 36.9(4) .
C54 Fe1 C41 C45 -41.2(10) .
C42 Fe1 C41 C45 117.2(5) .
C51 Fe1 C41 C45 -116.5(5) .
C55 Fe1 C41 C42 167.9(4) .
C53 Fe1 C41 C42 48.6(8) .
C43 Fe1 C41 C42 -37.1(4) .
C52 Fe1 C41 C42 83.8(5) .
C44 Fe1 C41 C42 -80.3(4) .
C54 Fe1 C41 C42 -158.4(8) .
C51 Fe1 C41 C42 126.3(4) .
C45 Fe1 C41 C42 -117.2(5) .
C55 Fe1 C41 B1 43.6(7) .
C53 Fe1 C41 B1 -75.7(9) .
C43 Fe1 C41 B1 -161.3(6) .
C52 Fe1 C41 B1 -40.5(7) .
C44 Fe1 C41 B1 155.5(6) .
C54 Fe1 C41 B1 77.4(11) .
C42 Fe1 C41 B1 -124.3(7) .
C51 Fe1 C41 B1 2.1(6) .
C45 Fe1 C41 B1 118.6(7) .
C45 C41 C42 C43 -0.8(7) .
B1 C41 C42 C43 -179.0(6) .
Fe1 C41 C42 C43 58.4(4) .
C45 C41 C42 Fe1 -59.2(4) .
B1 C41 C42 Fe1 122.5(6) .
C55 Fe1 C42 C43 -162.2(10) .
C53 Fe1 C42 C43 81.4(5) .
C52 Fe1 C42 C43 124.5(5) .
C44 Fe1 C42 C43 -37.3(4) .
C54 Fe1 C42 C43 45.8(8) .
C51 Fe1 C42 C43 164.7(5) .
C45 Fe1 C42 C43 -81.7(4) .
C41 Fe1 C42 C43 -120.5(6) .
C55 Fe1 C42 C41 -41.7(13) .
C53 Fe1 C42 C41 -158.1(4) .
C43 Fe1 C42 C41 120.5(6) .
C52 Fe1 C42 C41 -115.1(5) .
C44 Fe1 C42 C41 83.2(4) .
C54 Fe1 C42 C41 166.3(6) .
C51 Fe1 C42 C41 -74.8(5) .
C45 Fe1 C42 C41 38.8(4) .
C41 C42 C43 C44 0.6(7) .
Fe1 C42 C43 C44 59.8(4) .
C41 C42 C43 Fe1 -59.2(4) .
C55 Fe1 C43 C44 50.9(8) .
C53 Fe1 C43 C44 124.6(5) .
C52 Fe1 C43 C44 164.7(4) .
C54 Fe1 C43 C44 81.7(5) .
C42 Fe1 C43 C44 -119.5(6) .
C51 Fe1 C43 C44 -169.8(9) .
C45 Fe1 C43 C44 -38.3(4) .
C41 Fe1 C43 C44 -82.2(4) .
C55 Fe1 C43 C42 170.4(6) .
C53 Fe1 C43 C42 -115.9(5) .
C52 Fe1 C43 C42 -75.8(5) .
C44 Fe1 C43 C42 119.5(6) .
C54 Fe1 C43 C42 -158.8(4) .
C51 Fe1 C43 C42 -50.3(12) .
C45 Fe1 C43 C42 81.1(4) .
C41 Fe1 C43 C42 37.3(4) .
C42 C43 C44 C45 -0.1(7) .
Fe1 C43 C44 C45 59.5(4) .
C42 C43 C44 Fe1 -59.6(4) .
C55 Fe1 C44 C43 -155.8(4) .
C53 Fe1 C44 C43 -73.7(5) .
C52 Fe1 C44 C43 -45.3(11) .
C54 Fe1 C44 C43 -114.8(4) .
C42 Fe1 C44 C43 37.8(4) .
C51 Fe1 C44 C43 173.5(6) .
C45 Fe1 C44 C43 118.7(6) .
C41 Fe1 C44 C43 82.1(4) .
C55 Fe1 C44 C45 85.4(5) .
C53 Fe1 C44 C45 167.6(4) .
C43 Fe1 C44 C45 -118.7(6) .
C52 Fe1 C44 C45 -164.0(9) .
C54 Fe1 C44 C45 126.4(4) .
C42 Fe1 C44 C45 -80.9(4) .
C51 Fe1 C44 C45 54.8(8) .
C41 Fe1 C44 C45 -36.6(4) .
C42 C41 C45 C44 0.7(7) .
B1 C41 C45 C44 179.1(5) .
Fe1 C41 C45 C44 -58.3(4) .
C42 C41 C45 Fe1 59.0(4) .
B1 C41 C45 Fe1 -122.7(6) .
C43 C44 C45 C41 -0.4(7) .
Fe1 C44 C45 C41 59.0(4) .
C43 C44 C45 Fe1 -59.4(4) .
C55 Fe1 C45 C41 125.7(4) .
C53 Fe1 C45 C41 -158.5(9) .
C43 Fe1 C45 C41 -83.4(4) .
C52 Fe1 C45 C41 47.5(9) .
C44 Fe1 C45 C41 -121.1(6) .
C54 Fe1 C45 C41 166.6(4) .
C42 Fe1 C45 C41 -39.2(4) .
C51 Fe1 C45 C41 82.8(5) .
C55 Fe1 C45 C44 -113.2(5) .
C53 Fe1 C45 C44 -37.4(12) .
C43 Fe1 C45 C44 37.7(4) .
C52 Fe1 C45 C44 168.7(7) .
C54 Fe1 C45 C44 -72.3(5) .
C42 Fe1 C45 C44 81.9(5) .
C51 Fe1 C45 C44 -156.1(4) .
C41 Fe1 C45 C44 121.1(6) .
C55 Fe1 C51 C52 119.8(6) .
C53 Fe1 C51 C52 38.1(5) .
C43 Fe1 C51 C52 -32.7(12) .
C44 Fe1 C51 C52 163.1(6) .
C54 Fe1 C51 C52 82.7(5) .
C42 Fe1 C51 C52 -72.4(5) .
C45 Fe1 C51 C52 -157.9(5) .
C41 Fe1 C51 C52 -114.7(5) .
C53 Fe1 C51 C55 -81.7(5) .
C43 Fe1 C51 C55 -152.5(9) .
C52 Fe1 C51 C55 -119.8(6) .
C44 Fe1 C51 C55 43.3(8) .
C54 Fe1 C51 C55 -37.1(4) .
C42 Fe1 C51 C55 167.8(4) .
C45 Fe1 C51 C55 82.3(5) .
C41 Fe1 C51 C55 125.5(4) .
C55 C51 C52 C53 -1.0(8) .
Fe1 C51 C52 C53 -59.6(5) .
C55 C51 C52 Fe1 58.6(5) .
C55 Fe1 C52 C51 -37.4(4) .
C53 Fe1 C52 C51 -118.7(7) .
C43 Fe1 C52 C51 169.6(4) .
C44 Fe1 C52 C51 -155.6(9) .
C54 Fe1 C52 C51 -80.4(5) .
C42 Fe1 C52 C51 127.5(4) .
C45 Fe1 C52 C51 50.0(9) .
C41 Fe1 C52 C51 83.8(5) .
C55 Fe1 C52 C53 81.3(5) .
C43 Fe1 C52 C53 -71.7(6) .
C44 Fe1 C52 C53 -36.9(12) .
C54 Fe1 C52 C53 38.3(4) .
C42 Fe1 C52 C53 -113.8(5) .
C51 Fe1 C52 C53 118.7(7) .
C45 Fe1 C52 C53 168.7(6) .
C41 Fe1 C52 C53 -157.4(4) .
C51 C52 C53 C54 0.2(8) .
Fe1 C52 C53 C54 -59.9(5) .
C51 C52 C53 Fe1 60.1(5) .
C55 Fe1 C53 C52 -81.5(5) .
C43 Fe1 C53 C52 127.0(5) .
C44 Fe1 C53 C52 167.4(5) .
C54 Fe1 C53 C52 -118.7(6) .
C42 Fe1 C53 C52 84.4(5) .
C51 Fe1 C53 C52 -37.6(5) .
C45 Fe1 C53 C52 -163.6(9) .
C41 Fe1 C53 C52 49.9(8) .
C55 Fe1 C53 C54 37.2(4) .
C43 Fe1 C53 C54 -114.3(4) .
C52 Fe1 C53 C54 118.7(6) .
C44 Fe1 C53 C54 -73.9(5) .
C42 Fe1 C53 C54 -156.9(4) .
C51 Fe1 C53 C54 81.1(5) .
C45 Fe1 C53 C54 -44.9(12) .
C41 Fe1 C53 C54 168.6(5) .
C52 C53 C54 C55 0.6(7) .
Fe1 C53 C54 C55 -59.3(5) .
C52 C53 C54 Fe1 60.0(5) .
C53 Fe1 C54 C55 118.9(6) .
C43 Fe1 C54 C55 -158.4(4) .
C52 Fe1 C54 C55 81.0(5) .
C44 Fe1 C54 C55 -116.5(5) .
C42 Fe1 C54 C55 169.4(6) .
C51 Fe1 C54 C55 37.7(5) .
C45 Fe1 C54 C55 -75.8(5) .
C41 Fe1 C54 C55 -43.7(11) .
C55 Fe1 C54 C53 -118.9(6) .
C43 Fe1 C54 C53 82.8(5) .
C52 Fe1 C54 C53 -37.8(5) .
C44 Fe1 C54 C53 124.6(5) .
C42 Fe1 C54 C53 50.5(8) .
C51 Fe1 C54 C53 -81.1(5) .
C45 Fe1 C54 C53 165.3(5) .
C41 Fe1 C54 C53 -162.6(8) .
C53 C54 C55 C51 -1.2(7) .
Fe1 C54 C55 C51 -60.2(5) .
C53 C54 C55 Fe1 58.9(4) .
C52 C51 C55 C54 1.4(8) .
Fe1 C51 C55 C54 60.3(5) .
C52 C51 C55 Fe1 -59.0(5) .
C53 Fe1 C55 C54 -38.4(5) .
C43 Fe1 C55 C54 44.9(8) .
C52 Fe1 C55 C54 -82.4(5) .
C44 Fe1 C55 C54 80.1(5) .
C42 Fe1 C55 C54 -161.0(10) .
C51 Fe1 C55 C54 -119.4(6) .
C45 Fe1 C55 C54 123.9(5) .
C41 Fe1 C55 C54 165.6(4) .
C53 Fe1 C55 C51 80.9(5) .
C43 Fe1 C55 C51 164.3(6) .
C52 Fe1 C55 C51 37.0(5) .
C44 Fe1 C55 C51 -160.6(4) .
C54 Fe1 C55 C51 119.4(6) .
C42 Fe1 C55 C51 -41.6(13) .
C45 Fe1 C55 C51 -116.8(5) .
C41 Fe1 C55 C51 -75.0(5) .
O2 B2 C61 C65 18.6(9) .
C2 B2 C61 C65 148.0(6) .
N32 B2 C61 C65 -91.5(7) .
O2 B2 C61 C62 -163.4(5) .
C2 B2 C61 C62 -34.0(8) .
N32 B2 C61 C62 86.4(6) .
O2 B2 C61 Fe2 -75.1(6) .
C2 B2 C61 Fe2 54.4(7) .
N32 B2 C61 Fe2 174.8(4) .
C64 Fe2 C61 C65 37.0(4) .
C71 Fe2 C61 C65 -113.8(4) .
C63 Fe2 C61 C65 80.2(4) .
C75 Fe2 C61 C65 -72.8(5) .
C74 Fe2 C61 C65 -43.2(10) .
C62 Fe2 C61 C65 116.7(5) .
C73 Fe2 C61 C65 170.5(7) .
C72 Fe2 C61 C65 -156.0(4) .
C64 Fe2 C61 C62 -79.6(4) .
C71 Fe2 C61 C62 129.5(4) .
C65 Fe2 C61 C62 -116.7(5) .
C63 Fe2 C61 C62 -36.4(4) .
C75 Fe2 C61 C62 170.6(4) .
C74 Fe2 C61 C62 -159.9(9) .
C73 Fe2 C61 C62 53.9(8) .
C72 Fe2 C61 C62 87.3(5) .
C64 Fe2 C61 B2 163.1(6) .
C71 Fe2 C61 B2 12.3(6) .
C65 Fe2 C61 B2 126.1(7) .
C63 Fe2 C61 B2 -153.7(6) .
C75 Fe2 C61 B2 53.3(6) .
C74 Fe2 C61 B2 82.9(11) .
C62 Fe2 C61 B2 -117.2(7) .
C73 Fe2 C61 B2 -63.4(9) .
C72 Fe2 C61 B2 -30.0(6) .
C65 C61 C62 C63 -0.7(7) .
B2 C61 C62 C63 -179.2(5) .
Fe2 C61 C62 C63 58.3(4) .
C65 C61 C62 Fe2 -59.0(4) .
B2 C61 C62 Fe2 122.6(5) .
C64 Fe2 C62 C63 -37.8(4) .
C71 Fe2 C62 C63 168.4(4) .
C65 Fe2 C62 C63 -82.1(4) .
C75 Fe2 C62 C63 -151.8(11) .
C74 Fe2 C62 C63 45.4(8) .
C73 Fe2 C62 C63 82.2(5) .
C72 Fe2 C62 C63 126.5(5) .
C61 Fe2 C62 C63 -121.4(6) .
C64 Fe2 C62 C61 83.6(4) .
C71 Fe2 C62 C61 -70.2(5) .
C65 Fe2 C62 C61 39.3(4) .
C63 Fe2 C62 C61 121.4(6) .
C75 Fe2 C62 C61 -30.4(13) .
C74 Fe2 C62 C61 166.8(6) .
C73 Fe2 C62 C61 -156.4(4) .
C72 Fe2 C62 C61 -112.1(4) .
C61 C62 C63 C64 0.7(7) .
Fe2 C62 C63 C64 59.6(4) .
C61 C62 C63 Fe2 -58.9(4) .
C71 Fe2 C63 C64 -160.6(11) .
C65 Fe2 C63 C64 -37.8(3) .
C75 Fe2 C63 C64 45.8(8) .
C74 Fe2 C63 C64 82.0(5) .
C62 Fe2 C63 C64 -118.8(5) .
C73 Fe2 C63 C64 124.5(4) .
C72 Fe2 C63 C64 166.0(4) .
C61 Fe2 C63 C64 -82.0(4) .
C64 Fe2 C63 C62 118.8(5) .
C71 Fe2 C63 C62 -41.9(13) .
C65 Fe2 C63 C62 80.9(4) .
C75 Fe2 C63 C62 164.5(6) .
C74 Fe2 C63 C62 -159.3(4) .
C73 Fe2 C63 C62 -116.8(4) .
C72 Fe2 C63 C62 -75.2(5) .
C61 Fe2 C63 C62 36.8(4) .
C62 C63 C64 C65 -0.4(7) .
Fe2 C63 C64 C65 59.4(4) .
C62 C63 C64 Fe2 -59.7(5) .
C71 Fe2 C64 C63 170.3(5) .
C65 Fe2 C64 C63 119.5(5) .
C75 Fe2 C64 C63 -157.7(4) .
C74 Fe2 C64 C63 -115.1(4) .
C62 Fe2 C64 C63 38.1(4) .
C73 Fe2 C64 C63 -75.4(5) .
C72 Fe2 C64 C63 -47.4(12) .
C61 Fe2 C64 C63 82.3(4) .
C71 Fe2 C64 C65 50.9(7) .
C63 Fe2 C64 C65 -119.5(5) .
C75 Fe2 C64 C65 82.8(4) .
C74 Fe2 C64 C65 125.5(4) .
C62 Fe2 C64 C65 -81.4(4) .
C73 Fe2 C64 C65 165.1(4) .
C72 Fe2 C64 C65 -166.9(11) .
C61 Fe2 C64 C65 -37.2(3) .
C63 C64 C65 C61 -0.1(7) .
Fe2 C64 C65 C61 59.5(4) .
C63 C64 C65 Fe2 -59.6(4) .
C62 C61 C65 C64 0.5(6) .
B2 C61 C65 C64 178.8(6) .
Fe2 C61 C65 C64 -58.7(4) .
C62 C61 C65 Fe2 59.2(4) .
B2 C61 C65 Fe2 -122.5(6) .
C71 Fe2 C65 C64 -155.7(4) .
C63 Fe2 C65 C64 37.3(4) .
C75 Fe2 C65 C64 -113.7(4) .
C74 Fe2 C65 C64 -73.5(5) .
C62 Fe2 C65 C64 81.3(4) .
C73 Fe2 C65 C64 -45.6(12) .
C72 Fe2 C65 C64 172.6(6) .
C61 Fe2 C65 C64 120.6(5) .
C64 Fe2 C65 C61 -120.6(5) .
C71 Fe2 C65 C61 83.7(4) .
C63 Fe2 C65 C61 -83.3(4) .
C75 Fe2 C65 C61 125.7(4) .
C74 Fe2 C65 C61 165.9(4) .
C62 Fe2 C65 C61 -39.3(4) .
C73 Fe2 C65 C61 -166.2(10) .
C72 Fe2 C65 C61 52.0(8) .
C64 Fe2 C71 C72 166.0(5) .
C65 Fe2 C71 C72 -158.7(4) .
C63 Fe2 C71 C72 -41.4(13) .
C75 Fe2 C71 C72 119.9(6) .
C74 Fe2 C71 C72 81.6(5) .
C62 Fe2 C71 C72 -75.2(5) .
C73 Fe2 C71 C72 38.3(5) .
C61 Fe2 C71 C72 -115.5(4) .
C64 Fe2 C71 C75 46.1(8) .
C65 Fe2 C71 C75 81.4(5) .
C63 Fe2 C71 C75 -161.3(10) .
C74 Fe2 C71 C75 -38.3(5) .
C62 Fe2 C71 C75 164.9(4) .
C73 Fe2 C71 C75 -81.6(5) .
C72 Fe2 C71 C75 -119.9(6) .
C61 Fe2 C71 C75 124.6(4) .
C75 C71 C72 C73 0.5(8) .
Fe2 C71 C72 C73 -59.0(5) .
C75 C71 C72 Fe2 59.5(5) .
C64 Fe2 C72 C71 -153.9(10) .
C65 Fe2 C72 C71 45.4(8) .
C63 Fe2 C72 C71 168.5(4) .
C75 Fe2 C72 C71 -37.4(4) .
C74 Fe2 C72 C71 -81.4(5) .
C62 Fe2 C72 C71 126.3(4) .
C73 Fe2 C72 C71 -118.8(7) .
C61 Fe2 C72 C71 81.9(5) .
C64 Fe2 C72 C73 -35.1(14) .
C71 Fe2 C72 C73 118.8(7) .
C65 Fe2 C72 C73 164.2(6) .
C63 Fe2 C72 C73 -72.8(6) .
C75 Fe2 C72 C73 81.4(5) .
C74 Fe2 C72 C73 37.4(5) .
C62 Fe2 C72 C73 -114.9(5) .
C61 Fe2 C72 C73 -159.3(5) .
C71 C72 C73 C74 -0.8(8) .
Fe2 C72 C73 C74 -59.7(5) .
C71 C72 C73 Fe2 58.9(5) .
C64 Fe2 C73 C74 -71.8(6) .
C71 Fe2 C73 C74 81.1(5) .
C65 Fe2 C73 C74 -36.4(13) .
C63 Fe2 C73 C74 -113.1(5) .
C75 Fe2 C73 C74 37.2(4) .
C62 Fe2 C73 C74 -156.1(4) .
C72 Fe2 C73 C74 118.8(7) .
C61 Fe2 C73 C74 165.5(6) .
C64 Fe2 C73 C72 169.5(5) .
C71 Fe2 C73 C72 -37.7(5) .
C65 Fe2 C73 C72 -155.1(9) .
C63 Fe2 C73 C72 128.1(5) .
C75 Fe2 C73 C72 -81.5(5) .
C74 Fe2 C73 C72 -118.8(7) .
C62 Fe2 C73 C72 85.2(6) .
C61 Fe2 C73 C72 46.7(10) .
C72 C73 C74 C75 0.7(8) .
Fe2 C73 C74 C75 -58.8(5) .
C72 C73 C74 Fe2 59.6(5) .
C64 Fe2 C74 C73 126.8(5) .
C71 Fe2 C74 C73 -82.2(5) .
C65 Fe2 C74 C73 167.8(4) .
C63 Fe2 C74 C73 84.7(5) .
C75 Fe2 C74 C73 -120.4(7) .
C62 Fe2 C74 C73 52.7(9) .
C72 Fe2 C74 C73 -38.5(5) .
C61 Fe2 C74 C73 -158.6(8) .
C64 Fe2 C74 C75 -112.8(5) .
C71 Fe2 C74 C75 38.2(4) .
C65 Fe2 C74 C75 -71.8(5) .
C63 Fe2 C74 C75 -154.9(4) .
C62 Fe2 C74 C75 173.1(6) .
C73 Fe2 C74 C75 120.4(7) .
C72 Fe2 C74 C75 82.0(5) .
C61 Fe2 C74 C75 -38.1(11) .
C72 C71 C75 C74 -0.1(7) .
Fe2 C71 C75 C74 59.7(4) .
C72 C71 C75 Fe2 -59.8(5) .
C73 C74 C75 C71 -0.4(8) .
Fe2 C74 C75 C71 -59.6(4) .
C73 C74 C75 Fe2 59.2(5) .
C64 Fe2 C75 C71 -157.7(4) .
C65 Fe2 C75 C71 -115.2(4) .
C63 Fe2 C75 C71 170.7(6) .
C74 Fe2 C75 C71 118.3(7) .
C62 Fe2 C75 C71 -50.4(13) .
C73 Fe2 C75 C71 81.6(5) .
C72 Fe2 C75 C71 37.2(4) .
C61 Fe2 C75 C71 -74.4(5) .
C64 Fe2 C75 C74 84.0(5) .
C71 Fe2 C75 C74 -118.3(7) .
C65 Fe2 C75 C74 126.5(4) .
C63 Fe2 C75 C74 52.5(8) .
C62 Fe2 C75 C74 -168.6(10) .
C73 Fe2 C75 C74 -36.6(4) .
C72 Fe2 C75 C74 -81.1(5) .
C61 Fe2 C75 C74 167.3(4) .
Cl22 C2L Cl21 Cl21 3(2) 2_676
